data_2244032
loop_
_publ_author_name
'Mamedov, Ibrahim G.'
'Khrustalev, Victor N.'
'Akkurt, Mehmet'
'Novikov, Anton P.'
'Asgarova, Ayten R.'
'Aliyeva, Khatira N.'
'Akobirshoeva, Anzurat A.'

_publ_section_title
;
 Crystal structure and Hirshfeld surface analysis of
 5-acetyl-2-amino-4-(4-bromophenyl)-6-oxo-1-phenyl-1,4,5,6-tetrahydropyridine-3-carbonitrile
;
_journal_coeditor_code YK2165
_journal_issue 3
_journal_name_full 'Acta Crystallographica Section E'
_journal_page_first
;
;
_journal_paper_doi 10.1107/S2056989022001232
_journal_volume 78
_journal_year 2022
_chemical_absolute_configuration unk
_chemical_formula_iupac 'C20 H16 Br N3 O2'
_chemical_formula_moiety 'C20 H16 Br N3 O2'
_chemical_formula_sum 'C20 H16 Br N3 O2'
_chemical_formula_weight 410.26
_chemical_name_systematic 5-Acetyl-2-amino-4-(4-bromophenyl)-6-oxo-1-phenyl-1,4,5,6-tetrahydropyridine-3-carbonitrile
_space_group_crystal_system monoclinic
_space_group_IT_number 7
_space_group_name_Hall 'P -2yc'
_space_group_name_H-M_alt 'P 1 c 1'
_atom_sites_solution_hydrogens mixed
_atom_sites_solution_primary difmap
_atom_sites_solution_secondary difmap
_audit_creation_method SHELXL-2013
_cell_angle_alpha 90
_cell_angle_beta 103.9395(18)
_cell_angle_gamma 90
_cell_formula_units_Z 4
_cell_length_a 9.5889(7)
_cell_length_b 13.2144(10)
_cell_length_c 14.4529(10)
_cell_measurement_reflns_used 3126
_cell_measurement_temperature 100(2)
_cell_measurement_theta_max 23.95
_cell_measurement_theta_min 2.68
_cell_volume 1777.4(2)
_computing_cell_refinement
;
CrysAlisPro (Rigaku OD, 2021)
;
_computing_data_collection
;
CrysAlisPro (Rigaku OD, 2021)
;
_computing_data_reduction
;
CrysAlisPro (Rigaku OD, 2021)
;
_computing_molecular_graphics
;
ORTEP-3 for Windows (Farrugia, 2012)
;
_computing_publication_material
;
PLATON (Spek, 2020)
;
_computing_structure_refinement
;
SHELXL (Sheldrick, 2015b)
;
_computing_structure_solution
;
SHELXT (Sheldrick, 2015a)
;
_diffrn_ambient_temperature 100(2)
_diffrn_measured_fraction_theta_full 1.000
_diffrn_measured_fraction_theta_max 0.999
_diffrn_measurement_device_type 'Bruker D8 QUEST PHOTON-III CCD'
_diffrn_measurement_method '\f and \w scans'
_diffrn_radiation_type MoK\a
_diffrn_radiation_wavelength 0.71073
_diffrn_reflns_av_R_equivalents 0.0994
_diffrn_reflns_av_unetI/netI 0.1775
_diffrn_reflns_limit_h_max 13
_diffrn_reflns_limit_h_min -13
_diffrn_reflns_limit_k_max 18
_diffrn_reflns_limit_k_min -18
_diffrn_reflns_limit_l_max 20
_diffrn_reflns_limit_l_min -20
_diffrn_reflns_number 34410
_diffrn_reflns_theta_full 25.242
_diffrn_reflns_theta_max 30.496
_diffrn_reflns_theta_min 2.117
_exptl_absorpt_coefficient_mu 2.332
_exptl_absorpt_correction_T_max 0.926
_exptl_absorpt_correction_T_min 0.818
_exptl_absorpt_correction_type multi-scan
_exptl_absorpt_process_details
;
(SADABS; Krause <i>et al.</i>,  2015)
;
_exptl_crystal_colour colourless
_exptl_crystal_density_diffrn 1.533
_exptl_crystal_description prism
_exptl_crystal_F_000 832
_exptl_crystal_size_max 0.05
_exptl_crystal_size_mid 0.04
_exptl_crystal_size_min 0.03
_refine_diff_density_max 0.503
_refine_diff_density_min -0.664
_refine_ls_abs_structure_details
;
 Refined as an inversion twin
;
_refine_ls_abs_structure_Flack 0.473(14)
_refine_ls_extinction_coef 0.0039(3)
_refine_ls_extinction_expression Fc^*^=kFc[1+0.001xFc^2^\l^3^/sin(2\q)]^-1/4^
_refine_ls_extinction_method SHELXL
_refine_ls_goodness_of_fit_ref 0.976
_refine_ls_hydrogen_treatment constr
_refine_ls_matrix_type full
_refine_ls_number_parameters 471
_refine_ls_number_reflns 10756
_refine_ls_number_restraints 2
_refine_ls_restrained_S_all 0.975
_refine_ls_R_factor_all 0.1679
_refine_ls_R_factor_gt 0.0645
_refine_ls_shift/su_max 0.000
_refine_ls_shift/su_mean 0.000
_refine_ls_structure_factor_coef Fsqd
_refine_ls_weighting_details 'w=1/[\s^2^(Fo^2^)+(0.0401P)^2^] where P=(Fo^2^+2Fc^2^)/3'
_refine_ls_weighting_scheme calc
_refine_ls_wR_factor_gt 0.1014
_refine_ls_wR_factor_ref 0.1323
_reflns_number_gt 5403
_reflns_number_total 10756
_reflns_threshold_expression 'I > 2\s(I)'
_cod_data_source_file yk2165sup1.cif
_cod_data_source_block I
_cod_original_sg_symbol_H-M 'P c'
_cod_database_code 2244032
_shelx_space_group_comment
;
The symmetry employed for this shelxl refinement is uniquely defined
by the following loop, which should always be used as a source of
symmetry information in preference to the above space-group names.
They are only intended as comments.
;
_shelx_estimated_absorpt_t_min 0.892
_shelx_estimated_absorpt_t_max 0.933
_shelxl_version_number .2013

loop_
_space_group_symop_operation_xyz
'x, y, z'
'x, -y, z+1/2'

loop_
_atom_site_type_symbol
_atom_site_label
_atom_site_fract_x
_atom_site_fract_y
_atom_site_fract_z
_atom_site_U_iso_or_equiv
_atom_site_adp_type
_atom_site_calc_flag
_atom_site_occupancy
_atom_site_disorder_assembly
_atom_site_disorder_group
Br Br1 -0.05184(9) 0.02892(6) 0.27044(7) 0.0328(2) Uani d 1 . .
N N1 0.3304(7) 0.5094(5) 0.4197(5) 0.0194(15) Uani d 1 . .
C C1 0.6385(9) 0.4260(6) 0.3992(6) 0.0216(19) Uani d 1 . .
O O1 0.6581(7) 0.5145(5) 0.4155(5) 0.0456(19) Uani d 1 . .
C C2 0.3768(9) 0.4655(6) 0.3455(6) 0.0219(18) Uani d 1 . .
O O2 0.3284(7) 0.4954(4) 0.2642(4) 0.0273(14) Uani d 1 . .
C C3 0.4864(9) 0.3816(6) 0.3708(6) 0.0211(18) Uani d 1 . .
H H3 0.4792 0.3389 0.3127 0.025 Uiso calc 1 . .
C C4 0.4547(9) 0.3140(6) 0.4498(6) 0.0221(19) Uani d 1 . .
H H4 0.5405 0.2699 0.4736 0.026 Uiso calc 1 . .
C C5 0.4402(9) 0.3820(6) 0.5310(6) 0.0229(19) Uani d 1 . .
C C6 0.3781(9) 0.4741(6) 0.5141(6) 0.0213(18) Uani d 1 . .
N N6 0.3596(7) 0.5398(5) 0.5816(5) 0.0219(15) Uani d 1 . .
H H6A 0.3529 0.5257 0.6413 0.026 Uiso d 1 . .
H H6B 0.3534 0.6055 0.5646 0.026 Uiso d 1 . .
C C7 0.2213(9) 0.5898(6) 0.3983(6) 0.0212(18) Uani d 1 . .
C C8 0.2595(10) 0.6844(7) 0.3737(7) 0.031(2) Uani d 1 . .
H H8 0.3538 0.6970 0.3663 0.037 Uiso calc 1 . .
C C9 0.1581(10) 0.7610(7) 0.3600(7) 0.036(2) Uani d 1 . .
H H9 0.1814 0.8267 0.3416 0.044 Uiso calc 1 . .
C C10 0.0223(11) 0.7409(8) 0.3732(7) 0.036(2) Uani d 1 . .
H H10 -0.0463 0.7940 0.3661 0.044 Uiso calc 1 . .
C C11 -0.0144(11) 0.6464(7) 0.3963(6) 0.035(2) Uani d 1 . .
H H11 -0.1089 0.6334 0.4031 0.042 Uiso calc 1 . .
C C12 0.0861(10) 0.5691(7) 0.4099(6) 0.030(2) Uani d 1 . .
H H12 0.0620 0.5030 0.4269 0.036 Uiso calc 1 . .
C C13 0.7611(10) 0.3551(6) 0.4072(7) 0.034(2) Uani d 1 . .
H H13A 0.7314 0.2868 0.4207 0.050 Uiso calc 1 . .
H H13B 0.8413 0.3770 0.4591 0.050 Uiso calc 1 . .
H H13C 0.7915 0.3546 0.3472 0.050 Uiso calc 1 . .
C C14 0.3267(9) 0.2446(6) 0.4069(6) 0.0213(17) Uani d 1 . .
C C15 0.1891(10) 0.2670(6) 0.4115(7) 0.029(2) Uani d 1 . .
H H15 0.1720 0.3262 0.4445 0.034 Uiso calc 1 . .
C C16 0.0740(10) 0.2057(6) 0.3695(6) 0.029(2) Uani d 1 . .
H H16 -0.0213 0.2229 0.3717 0.034 Uiso calc 1 . .
C C17 0.1025(10) 0.1185(6) 0.3240(6) 0.026(2) Uani d 1 . .
C C18 0.2390(10) 0.0940(6) 0.3159(7) 0.029(2) Uani d 1 . .
H H18 0.2561 0.0350 0.2828 0.035 Uiso calc 1 . .
C C19 0.3494(10) 0.1581(6) 0.3576(6) 0.026(2) Uani d 1 . .
H H19 0.4441 0.1428 0.3525 0.031 Uiso calc 1 . .
C C20 0.4925(10) 0.3499(6) 0.6274(7) 0.024(2) Uani d 1 . .
N N20 0.5390(9) 0.3255(6) 0.7052(5) 0.0335(19) Uani d 1 . .
Br Br2 1.05193(11) 1.25495(8) 0.62011(8) 0.0409(3) Uani d 1 . .
N N2 0.6616(7) 0.7734(5) 0.5811(5) 0.0220(16) Uani d 1 . .
C C21 0.3521(10) 0.8636(7) 0.5959(6) 0.028(2) Uani d 1 . .
O O21 0.3329(8) 0.7728(5) 0.6051(5) 0.0403(18) Uani d 1 . .
C C22 0.6085(10) 0.8245(6) 0.6505(6) 0.027(2) Uani d 1 . .
O O22 0.6450(7) 0.8015(4) 0.7343(4) 0.0305(15) Uani d 1 . .
C C23 0.5025(9) 0.9077(6) 0.6148(6) 0.0238(19) Uani d 1 . .
H H23 0.5119 0.9588 0.6670 0.029 Uiso calc 1 . .
C C24 0.5288(9) 0.9623(6) 0.5266(6) 0.0226(19) Uani d 1 . .
H H24 0.4424 1.0048 0.4993 0.027 Uiso calc 1 . .
C C25 0.5389(9) 0.8820(6) 0.4542(6) 0.0230(19) Uani d 1 . .
C C26 0.6117(9) 0.7941(6) 0.4838(6) 0.0210(18) Uani d 1 . .
N N26 0.6426(8) 0.7245(5) 0.4234(5) 0.0279(17) Uani d 1 . .
H H26A 0.6602 0.6614 0.4466 0.034 Uiso d 1 . .
H H26B 0.6454 0.7409 0.3634 0.034 Uiso d 1 . .
C C27 0.7687(10) 0.6958(6) 0.6136(6) 0.0234(19) Uani d 1 . .
C C28 0.7276(10) 0.6009(6) 0.6383(7) 0.030(2) Uani d 1 . .
H H28 0.6293 0.5858 0.6336 0.036 Uiso calc 1 . .
C C29 0.8324(11) 0.5287(7) 0.6698(7) 0.040(3) Uani d 1 . .
H H29 0.8056 0.4632 0.6865 0.048 Uiso calc 1 . .
C C30 0.9761(11) 0.5507(6) 0.6776(7) 0.033(2) Uani d 1 . .
H H30 1.0476 0.5007 0.6998 0.040 Uiso calc 1 . .
C C31 1.0139(11) 0.6444(7) 0.6530(7) 0.035(2) Uani d 1 . .
H H31 1.1123 0.6590 0.6575 0.042 Uiso calc 1 . .
C C32 0.9120(10) 0.7187(6) 0.6216(6) 0.028(2) Uani d 1 . .
H H32 0.9398 0.7842 0.6059 0.034 Uiso calc 1 . .
C C33 0.2270(11) 0.9361(7) 0.5651(8) 0.041(3) Uani d 1 . .
H H33A 0.2541 1.0027 0.5936 0.061 Uiso calc 1 . .
H H33B 0.1440 0.9103 0.5862 0.061 Uiso calc 1 . .
H H33C 0.2021 0.9422 0.4955 0.061 Uiso calc 1 . .
C C34 0.6606(8) 1.0327(6) 0.5511(6) 0.0188(17) Uani d 1 . .
C C35 0.7743(10) 1.0222(7) 0.5076(6) 0.028(2) Uani d 1 . .
H H35 0.7720 0.9690 0.4630 0.034 Uiso calc 1 . .
C C36 0.8913(10) 1.0875(7) 0.5276(7) 0.029(2) Uani d 1 . .
H H36 0.9687 1.0787 0.4980 0.035 Uiso calc 1 . .
C C37 0.8931(10) 1.1659(6) 0.5917(6) 0.026(2) Uani d 1 . .
C C38 0.7802(10) 1.1788(6) 0.6350(6) 0.027(2) Uani d 1 . .
H H38 0.7820 1.2325 0.6789 0.033 Uiso calc 1 . .
C C39 0.6654(10) 1.1133(6) 0.6139(6) 0.025(2) Uani d 1 . .
H H39 0.5874 1.1232 0.6429 0.030 Uiso calc 1 . .
C C40 0.4888(10) 0.8997(6) 0.3553(7) 0.025(2) Uani d 1 . .
N N40 0.4482(10) 0.9142(5) 0.2749(6) 0.0307(16) Uani d 1 . .

loop_
_atom_site_aniso_label
_atom_site_aniso_U_11
_atom_site_aniso_U_22
_atom_site_aniso_U_33
_atom_site_aniso_U_12
_atom_site_aniso_U_13
_atom_site_aniso_U_23
Br1 0.0341(5) 0.0228(4) 0.0388(5) -0.0033(5) 0.0036(4) -0.0037(5)
N1 0.027(4) 0.020(3) 0.012(3) 0.005(3) 0.007(3) 0.002(3)
C1 0.027(5) 0.016(4) 0.025(5) 0.002(4) 0.013(4) -0.003(3)
O1 0.030(4) 0.026(4) 0.081(5) -0.002(3) 0.013(4) -0.012(4)
C2 0.025(5) 0.017(4) 0.026(5) -0.001(4) 0.013(4) -0.005(4)
O2 0.035(4) 0.025(3) 0.021(3) -0.001(3) 0.006(3) 0.004(3)
C3 0.028(5) 0.018(4) 0.018(4) 0.001(4) 0.006(4) -0.005(3)
C4 0.031(5) 0.019(4) 0.015(4) -0.002(4) 0.004(4) 0.001(3)
C5 0.031(5) 0.021(4) 0.018(4) -0.001(4) 0.008(4) 0.001(3)
C6 0.026(5) 0.020(4) 0.020(4) -0.004(4) 0.010(4) -0.006(4)
N6 0.031(4) 0.021(4) 0.015(4) -0.003(3) 0.008(3) -0.001(3)
C7 0.024(5) 0.020(4) 0.019(4) 0.004(3) 0.003(4) 0.000(3)
C8 0.027(5) 0.023(4) 0.043(6) -0.001(4) 0.010(5) 0.002(4)
C9 0.039(6) 0.031(5) 0.035(6) 0.012(5) 0.000(5) 0.003(4)
C10 0.036(6) 0.042(6) 0.030(6) 0.014(5) 0.006(5) -0.005(5)
C11 0.039(6) 0.033(5) 0.037(6) 0.010(5) 0.017(5) 0.000(4)
C12 0.026(5) 0.030(5) 0.033(5) 0.002(4) 0.008(4) 0.005(4)
C13 0.029(5) 0.028(5) 0.044(6) -0.001(4) 0.010(5) -0.002(4)
C14 0.024(5) 0.019(4) 0.021(4) 0.000(4) 0.006(4) 0.002(4)
C15 0.041(6) 0.015(4) 0.032(5) -0.002(4) 0.012(5) 0.000(4)
C16 0.031(5) 0.018(4) 0.040(6) -0.003(4) 0.014(5) -0.006(4)
C17 0.027(5) 0.025(5) 0.023(5) -0.008(4) 0.001(4) 0.002(4)
C18 0.031(5) 0.020(4) 0.037(6) 0.002(4) 0.008(5) -0.003(4)
C19 0.022(5) 0.030(5) 0.029(5) -0.001(4) 0.010(4) -0.007(4)
C20 0.032(5) 0.015(4) 0.024(5) 0.002(4) 0.006(4) -0.001(4)
N20 0.045(5) 0.031(4) 0.025(5) 0.011(4) 0.009(4) 0.001(3)
Br2 0.0417(6) 0.0460(6) 0.0350(5) -0.0143(5) 0.0092(4) -0.0033(5)
N2 0.020(4) 0.017(4) 0.026(4) 0.006(3) 0.000(3) 0.002(3)
C21 0.035(6) 0.027(5) 0.023(5) 0.004(4) 0.008(4) 0.000(4)
O21 0.051(5) 0.026(4) 0.048(5) -0.004(3) 0.021(4) 0.000(3)
C22 0.038(6) 0.016(4) 0.025(5) -0.003(4) 0.005(4) 0.001(4)
O22 0.044(4) 0.025(3) 0.023(3) 0.003(3) 0.008(3) 0.003(3)
C23 0.027(5) 0.018(4) 0.029(5) 0.002(4) 0.012(4) -0.003(4)
C24 0.029(5) 0.013(4) 0.025(5) 0.003(4) 0.007(4) -0.001(3)
C25 0.031(5) 0.021(4) 0.019(4) 0.004(4) 0.010(4) 0.001(4)
C26 0.028(5) 0.013(4) 0.023(5) 0.001(3) 0.007(4) -0.004(3)
N26 0.034(4) 0.022(4) 0.030(4) 0.006(3) 0.011(4) 0.000(3)
C27 0.031(5) 0.018(4) 0.022(5) 0.008(4) 0.007(4) -0.001(3)
C28 0.026(5) 0.019(4) 0.040(6) -0.002(4) 0.003(4) 0.006(4)
C29 0.041(6) 0.023(5) 0.050(6) 0.004(5) -0.001(5) 0.012(5)
C30 0.039(6) 0.023(5) 0.038(6) 0.011(4) 0.009(5) -0.001(4)
C31 0.033(6) 0.038(6) 0.034(6) 0.005(4) 0.005(5) -0.003(4)
C32 0.035(5) 0.022(4) 0.028(5) 0.006(4) 0.009(4) 0.002(4)
C33 0.039(6) 0.035(5) 0.050(7) 0.006(5) 0.015(5) 0.004(5)
C34 0.017(4) 0.018(4) 0.020(4) 0.003(3) 0.003(3) 0.005(3)
C35 0.037(6) 0.022(5) 0.025(5) 0.003(4) 0.009(4) 0.001(4)
C36 0.028(5) 0.031(5) 0.030(5) 0.003(4) 0.010(4) 0.001(4)
C37 0.031(5) 0.020(4) 0.026(5) -0.004(4) 0.003(4) 0.003(4)
C38 0.039(6) 0.024(4) 0.018(5) 0.000(4) 0.005(4) 0.000(4)
C39 0.031(5) 0.017(4) 0.025(5) 0.004(4) 0.004(4) 0.002(4)
C40 0.036(5) 0.013(4) 0.028(5) 0.008(4) 0.012(4) 0.000(4)
N40 0.039(4) 0.027(4) 0.030(4) 0.010(4) 0.014(3) 0.008(4)

loop_
_atom_type_symbol
_atom_type_description
_atom_type_scat_dispersion_real
_atom_type_scat_dispersion_imag
_atom_type_scat_source
C C 0.0033 0.0016 'International Tables Vol C Tables 4.2.6.8 and 6.1.1.4'
H H 0.0000 0.0000 'International Tables Vol C Tables 4.2.6.8 and 6.1.1.4'
Br Br -0.2901 2.4595 'International Tables Vol C Tables 4.2.6.8 and 6.1.1.4'
N N 0.0061 0.0033 'International Tables Vol C Tables 4.2.6.8 and 6.1.1.4'
O O 0.0106 0.0060 'International Tables Vol C Tables 4.2.6.8 and 6.1.1.4'

loop_
_geom_angle_atom_site_label_1
_geom_angle_atom_site_label_2
_geom_angle_atom_site_label_3
_geom_angle_site_symmetry_1
_geom_angle_site_symmetry_3
_geom_angle
_geom_angle_publ_flag
C2 N1 C6 . . 121.4(7) ?
C2 N1 C7 . . 119.0(7) ?
C6 N1 C7 . . 119.4(7) ?
O1 C1 C13 . . 121.1(8) ?
O1 C1 C3 . . 121.3(8) ?
C13 C1 C3 . . 117.6(7) ?
O2 C2 N1 . . 119.5(7) ?
O2 C2 C3 . . 123.4(7) ?
N1 C2 C3 . . 117.1(7) ?
C2 C3 C1 . . 110.2(6) ?
C2 C3 C4 . . 110.8(7) ?
C1 C3 C4 . . 111.6(7) ?
C2 C3 H3 . . 108.0 ?
C1 C3 H3 . . 108.0 ?
C4 C3 H3 . . 108.0 ?
C5 C4 C3 . . 107.7(6) ?
C5 C4 C14 . . 117.0(7) ?
C3 C4 C14 . . 109.2(7) ?
C5 C4 H4 . . 107.5 ?
C3 C4 H4 . . 107.5 ?
C14 C4 H4 . . 107.5 ?
C6 C5 C20 . . 118.7(8) ?
C6 C5 C4 . . 120.9(8) ?
C20 C5 C4 . . 120.4(7) ?
N6 C6 C5 . . 125.3(8) ?
N6 C6 N1 . . 114.7(7) ?
C5 C6 N1 . . 119.9(7) ?
C6 N6 H6A . . 127.7 ?
C6 N6 H6B . . 115.8 ?
H6A N6 H6B . . 116.5 ?
C8 C7 C12 . . 122.1(8) ?
C8 C7 N1 . . 119.4(8) ?
C12 C7 N1 . . 118.4(7) ?
C7 C8 C9 . . 118.7(9) ?
C7 C8 H8 . . 120.6 ?
C9 C8 H8 . . 120.6 ?
C8 C9 C10 . . 119.4(9) ?
C8 C9 H9 . . 120.3 ?
C10 C9 H9 . . 120.3 ?
C11 C10 C9 . . 121.1(9) ?
C11 C10 H10 . . 119.5 ?
C9 C10 H10 . . 119.5 ?
C10 C11 C12 . . 120.0(10) ?
C10 C11 H11 . . 120.0 ?
C12 C11 H11 . . 120.0 ?
C7 C12 C11 . . 118.7(9) ?
C7 C12 H12 . . 120.7 ?
C11 C12 H12 . . 120.7 ?
C1 C13 H13A . . 109.5 ?
C1 C13 H13B . . 109.5 ?
H13A C13 H13B . . 109.5 ?
C1 C13 H13C . . 109.5 ?
H13A C13 H13C . . 109.5 ?
H13B C13 H13C . . 109.5 ?
C15 C14 C19 . . 118.3(8) ?
C15 C14 C4 . . 122.4(7) ?
C19 C14 C4 . . 119.3(7) ?
C14 C15 C16 . . 121.8(8) ?
C14 C15 H15 . . 119.1 ?
C16 C15 H15 . . 119.1 ?
C15 C16 C17 . . 117.8(9) ?
C15 C16 H16 . . 121.1 ?
C17 C16 H16 . . 121.1 ?
C18 C17 C16 . . 122.3(8) ?
C18 C17 Br1 . . 118.6(7) ?
C16 C17 Br1 . . 119.1(7) ?
C19 C18 C17 . . 117.6(8) ?
C19 C18 H18 . . 121.2 ?
C17 C18 H18 . . 121.2 ?
C18 C19 C14 . . 122.1(8) ?
C18 C19 H19 . . 119.0 ?
C14 C19 H19 . . 119.0 ?
N20 C20 C5 . . 177.7(10) ?
C26 N2 C22 . . 121.9(7) ?
C26 N2 C27 . . 120.6(7) ?
C22 N2 C27 . . 117.5(7) ?
O21 C21 C33 . . 121.4(9) ?
O21 C21 C23 . . 121.1(8) ?
C33 C21 C23 . . 117.4(8) ?
O22 C22 N2 . . 121.6(8) ?
O22 C22 C23 . . 122.3(8) ?
N2 C22 C23 . . 116.1(7) ?
C22 C23 C21 . . 108.4(7) ?
C22 C23 C24 . . 113.3(7) ?
C21 C23 C24 . . 111.6(7) ?
C22 C23 H23 . . 107.8 ?
C21 C23 H23 . . 107.8 ?
C24 C23 H23 . . 107.8 ?
C25 C24 C23 . . 107.2(6) ?
C25 C24 C34 . . 113.4(7) ?
C23 C24 C34 . . 112.5(7) ?
C25 C24 H24 . . 107.8 ?
C23 C24 H24 . . 107.8 ?
C34 C24 H24 . . 107.8 ?
C26 C25 C40 . . 118.6(8) ?
C26 C25 C24 . . 119.5(7) ?
C40 C25 C24 . . 121.5(7) ?
N26 C26 C25 . . 123.4(8) ?
N26 C26 N2 . . 116.2(7) ?
C25 C26 N2 . . 120.3(7) ?
C26 N26 H26A . . 116.2 ?
C26 N26 H26B . . 121.5 ?
H26A N26 H26B . . 122.3 ?
C32 C27 C28 . . 120.9(8) ?
C32 C27 N2 . . 119.0(8) ?
C28 C27 N2 . . 120.0(8) ?
C29 C28 C27 . . 118.7(9) ?
C29 C28 H28 . . 120.6 ?
C27 C28 H28 . . 120.6 ?
C28 C29 C30 . . 120.8(9) ?
C28 C29 H29 . . 119.6 ?
C30 C29 H29 . . 119.6 ?
C31 C30 C29 . . 119.4(9) ?
C31 C30 H30 . . 120.3 ?
C29 C30 H30 . . 120.3 ?
C30 C31 C32 . . 121.3(9) ?
C30 C31 H31 . . 119.3 ?
C32 C31 H31 . . 119.3 ?
C31 C32 C27 . . 118.8(8) ?
C31 C32 H32 . . 120.6 ?
C27 C32 H32 . . 120.6 ?
C21 C33 H33A . . 109.5 ?
C21 C33 H33B . . 109.5 ?
H33A C33 H33B . . 109.5 ?
C21 C33 H33C . . 109.5 ?
H33A C33 H33C . . 109.5 ?
H33B C33 H33C . . 109.5 ?
C35 C34 C39 . . 117.7(8) ?
C35 C34 C24 . . 121.7(7) ?
C39 C34 C24 . . 120.5(7) ?
C36 C35 C34 . . 121.7(8) ?
C36 C35 H35 . . 119.2 ?
C34 C35 H35 . . 119.2 ?
C37 C36 C35 . . 118.8(9) ?
C37 C36 H36 . . 120.6 ?
C35 C36 H36 . . 120.6 ?
C38 C37 C36 . . 120.6(9) ?
C38 C37 Br2 . . 120.1(7) ?
C36 C37 Br2 . . 119.3(7) ?
C39 C38 C37 . . 119.5(8) ?
C39 C38 H38 . . 120.2 ?
C37 C38 H38 . . 120.2 ?
C38 C39 C34 . . 121.7(8) ?
C38 C39 H39 . . 119.2 ?
C34 C39 H39 . . 119.2 ?
N40 C40 C25 . . 180.0(14) ?

loop_
_geom_bond_atom_site_label_1
_geom_bond_atom_site_label_2
_geom_bond_site_symmetry_2
_geom_bond_distance
_geom_bond_publ_flag
Br1 C17 . 1.908(9) ?
N1 C2 . 1.383(10) ?
N1 C6 . 1.410(10) ?
N1 C7 . 1.470(10) ?
C1 O1 . 1.199(9) ?
C1 C13 . 1.486(12) ?
C1 C3 . 1.533(12) ?
C2 O2 . 1.220(10) ?
C2 C3 . 1.511(11) ?
C3 C4 . 1.537(11) ?
C3 H3 . 1.0000 ?
C4 C5 . 1.510(11) ?
C4 C14 . 1.538(11) ?
C4 H4 . 1.0000 ?
C5 C6 . 1.351(11) ?
C5 C20 . 1.428(12) ?
C6 N6 . 1.349(10) ?
N6 H6A . 0.8999 ?
N6 H6B . 0.9000 ?
C7 C8 . 1.374(11) ?
C7 C12 . 1.374(12) ?
C8 C9 . 1.385(12) ?
C8 H8 . 0.9500 ?
C9 C10 . 1.387(13) ?
C9 H9 . 0.9500 ?
C10 C11 . 1.361(13) ?
C10 H10 . 0.9500 ?
C11 C12 . 1.386(12) ?
C11 H11 . 0.9500 ?
C12 H12 . 0.9500 ?
C13 H13A . 0.9800 ?
C13 H13B . 0.9800 ?
C13 H13C . 0.9800 ?
C14 C15 . 1.370(12) ?
C14 C19 . 1.391(11) ?
C15 C16 . 1.386(12) ?
C15 H15 . 0.9500 ?
C16 C17 . 1.386(12) ?
C16 H16 . 0.9500 ?
C17 C18 . 1.380(12) ?
C18 C19 . 1.376(12) ?
C18 H18 . 0.9500 ?
C19 H19 . 0.9500 ?
C20 N20 . 1.151(11) ?
Br2 C37 . 1.890(9) ?
N2 C26 . 1.400(10) ?
N2 C22 . 1.403(11) ?
N2 C27 . 1.447(10) ?
C21 O21 . 1.226(10) ?
C21 C33 . 1.516(12) ?
C21 C23 . 1.517(12) ?
C22 O22 . 1.215(10) ?
C22 C23 . 1.501(11) ?
C23 C24 . 1.538(11) ?
C23 H23 . 1.0000 ?
C24 C25 . 1.509(11) ?
C24 C34 . 1.541(11) ?
C24 H24 . 1.0000 ?
C25 C26 . 1.369(11) ?
C25 C40 . 1.414(12) ?
C26 N26 . 1.350(10) ?
N26 H26A . 0.8993 ?
N26 H26B . 0.9000 ?
C27 C32 . 1.384(12) ?
C27 C28 . 1.387(11) ?
C28 C29 . 1.380(12) ?
C28 H28 . 0.9500 ?
C29 C30 . 1.386(14) ?
C29 H29 . 0.9500 ?
C30 C31 . 1.362(12) ?
C30 H30 . 0.9500 ?
C31 C32 . 1.382(12) ?
C31 H31 . 0.9500 ?
C32 H32 . 0.9500 ?
C33 H33A . 0.9800 ?
C33 H33B . 0.9800 ?
C33 H33C . 0.9800 ?
C34 C35 . 1.391(11) ?
C34 C39 . 1.392(11) ?
C35 C36 . 1.389(13) ?
C35 H35 . 0.9500 ?
C36 C37 . 1.386(12) ?
C36 H36 . 0.9500 ?
C37 C38 . 1.385(12) ?
C38 C39 . 1.375(12) ?
C38 H38 . 0.9500 ?
C39 H39 . 0.9500 ?
C40 N40 . 1.149(11) ?

loop_
_geom_hbond_atom_site_label_D
_geom_hbond_atom_site_label_H
_geom_hbond_atom_site_label_A
_geom_hbond_site_symmetry_A
_geom_hbond_distance_DH
_geom_hbond_distance_HA
_geom_hbond_distance_DA
_geom_hbond_angle_DHA
N6 H6A O2 2_565 0.90 1.87 2.766(9) 175
N6 H6B O21 . 0.90 2.31 3.115(9) 149
C18 H18 N40 1_545 0.95 2.46 3.256(12) 141
C23 H23 N40 2_575 1.00 2.47 3.426(11) 161
N26 H26A O1 . 0.90 1.99 2.784(9) 146
N26 H26B N20 2_564 0.90 2.43 3.139(10) 136

loop_
_geom_torsion_atom_site_label_1
_geom_torsion_atom_site_label_2
_geom_torsion_atom_site_label_3
_geom_torsion_atom_site_label_4
_geom_torsion_site_symmetry_1
_geom_torsion_site_symmetry_2
_geom_torsion_site_symmetry_3
_geom_torsion_site_symmetry_4
_geom_torsion
_geom_torsion_publ_flag
C6 N1 C2 O2 . . . . 176.9(8) ?
C7 N1 C2 O2 . . . . 1.3(11) ?
C6 N1 C2 C3 . . . . -3.0(11) ?
C7 N1 C2 C3 . . . . -178.6(7) ?
O2 C2 C3 C1 . . . . 94.4(10) ?
N1 C2 C3 C1 . . . . -85.7(9) ?
O2 C2 C3 C4 . . . . -141.5(8) ?
N1 C2 C3 C4 . . . . 38.4(10) ?
O1 C1 C3 C2 . . . . 13.1(12) ?
C13 C1 C3 C2 . . . . -167.8(7) ?
O1 C1 C3 C4 . . . . -110.6(10) ?
C13 C1 C3 C4 . . . . 68.5(10) ?
C2 C3 C4 C5 . . . . -52.2(9) ?
C1 C3 C4 C5 . . . . 71.1(9) ?
C2 C3 C4 C14 . . . . 75.8(8) ?
C1 C3 C4 C14 . . . . -160.9(7) ?
C3 C4 C5 C6 . . . . 36.6(11) ?
C14 C4 C5 C6 . . . . -86.8(10) ?
C3 C4 C5 C20 . . . . -143.3(8) ?
C14 C4 C5 C20 . . . . 93.4(10) ?
C20 C5 C6 N6 . . . . -0.5(14) ?
C4 C5 C6 N6 . . . . 179.6(8) ?
C20 C5 C6 N1 . . . . 177.6(8) ?
C4 C5 C6 N1 . . . . -2.3(13) ?
C2 N1 C6 N6 . . . . 161.5(7) ?
C7 N1 C6 N6 . . . . -22.9(10) ?
C2 N1 C6 C5 . . . . -16.8(12) ?
C7 N1 C6 C5 . . . . 158.8(8) ?
C2 N1 C7 C8 . . . . -73.8(10) ?
C6 N1 C7 C8 . . . . 110.5(9) ?
C2 N1 C7 C12 . . . . 110.5(9) ?
C6 N1 C7 C12 . . . . -65.2(10) ?
C12 C7 C8 C9 . . . . -0.2(14) ?
N1 C7 C8 C9 . . . . -175.7(8) ?
C7 C8 C9 C10 . . . . 1.3(14) ?
C8 C9 C10 C11 . . . . -2.2(15) ?
C9 C10 C11 C12 . . . . 2.0(15) ?
C8 C7 C12 C11 . . . . 0.0(14) ?
N1 C7 C12 C11 . . . . 175.6(8) ?
C10 C11 C12 C7 . . . . -0.9(14) ?
C5 C4 C14 C15 . . . . 25.4(12) ?
C3 C4 C14 C15 . . . . -97.2(9) ?
C5 C4 C14 C19 . . . . -157.7(8) ?
C3 C4 C14 C19 . . . . 79.7(9) ?
C19 C14 C15 C16 . . . . 0.6(13) ?
C4 C14 C15 C16 . . . . 177.5(8) ?
C14 C15 C16 C17 . . . . 1.6(13) ?
C15 C16 C17 C18 . . . . -2.9(14) ?
C15 C16 C17 Br1 . . . . 177.1(7) ?
C16 C17 C18 C19 . . . . 1.9(14) ?
Br1 C17 C18 C19 . . . . -178.0(7) ?
C17 C18 C19 C14 . . . . 0.4(14) ?
C15 C14 C19 C18 . . . . -1.6(13) ?
C4 C14 C19 C18 . . . . -178.7(8) ?
C26 N2 C22 O22 . . . . 175.0(8) ?
C27 N2 C22 O22 . . . . -3.7(12) ?
C26 N2 C22 C23 . . . . -4.0(11) ?
C27 N2 C22 C23 . . . . 177.3(7) ?
O22 C22 C23 C21 . . . . -86.3(10) ?
N2 C22 C23 C21 . . . . 92.7(9) ?
O22 C22 C23 C24 . . . . 149.1(8) ?
N2 C22 C23 C24 . . . . -31.9(10) ?
O21 C21 C23 C22 . . . . -3.8(12) ?
C33 C21 C23 C22 . . . . 176.2(8) ?
O21 C21 C23 C24 . . . . 121.7(9) ?
C33 C21 C23 C24 . . . . -58.3(10) ?
C22 C23 C24 C25 . . . . 51.6(9) ?
C21 C23 C24 C25 . . . . -71.1(8) ?
C22 C23 C24 C34 . . . . -73.7(9) ?
C21 C23 C24 C34 . . . . 163.5(7) ?
C23 C24 C25 C26 . . . . -40.8(10) ?
C34 C24 C25 C26 . . . . 83.9(9) ?
C23 C24 C25 C40 . . . . 146.4(8) ?
C34 C24 C25 C40 . . . . -88.9(10) ?
C40 C25 C26 N26 . . . . 2.2(13) ?
C24 C25 C26 N26 . . . . -170.8(8) ?
C40 C25 C26 N2 . . . . -179.3(8) ?
C24 C25 C26 N2 . . . . 7.7(12) ?
C22 N2 C26 N26 . . . . -163.9(7) ?
C27 N2 C26 N26 . . . . 14.7(11) ?
C22 N2 C26 C25 . . . . 17.5(12) ?
C27 N2 C26 C25 . . . . -163.9(8) ?
C26 N2 C27 C32 . . . . 81.3(10) ?
C22 N2 C27 C32 . . . . -100.0(9) ?
C26 N2 C27 C28 . . . . -100.2(10) ?
C22 N2 C27 C28 . . . . 78.4(10) ?
C32 C27 C28 C29 . . . . -1.0(14) ?
N2 C27 C28 C29 . . . . -179.4(8) ?
C27 C28 C29 C30 . . . . 0.6(15) ?
C28 C29 C30 C31 . . . . -0.5(16) ?
C29 C30 C31 C32 . . . . 0.8(15) ?
C30 C31 C32 C27 . . . . -1.2(14) ?
C28 C27 C32 C31 . . . . 1.3(13) ?
N2 C27 C32 C31 . . . . 179.7(8) ?
C25 C24 C34 C35 . . . . 1.3(11) ?
C23 C24 C34 C35 . . . . 123.2(8) ?
C25 C24 C34 C39 . . . . 177.4(7) ?
C23 C24 C34 C39 . . . . -60.7(10) ?
C39 C34 C35 C36 . . . . 1.9(13) ?
C24 C34 C35 C36 . . . . 178.1(8) ?
C34 C35 C36 C37 . . . . -0.9(14) ?
C35 C36 C37 C38 . . . . 0.0(13) ?
C35 C36 C37 Br2 . . . . 179.7(7) ?
C36 C37 C38 C39 . . . . -0.1(13) ?
Br2 C37 C38 C39 . . . . -179.8(6) ?
C37 C38 C39 C34 . . . . 1.2(13) ?
C35 C34 C39 C38 . . . . -2.0(12) ?
C24 C34 C39 C38 . . . . -178.3(8) ?

_cod_database_fobs_code 2244032
